data_4068659
loop_
_publ_author_name
'Kaur, Rupinder'
'Menon, Saija C.'
'Panda, Snigdha'
'Singh, Harkesh B.'
'Patel, Rajan P.'
'Butcher, Ray J.'

_publ_section_title
;
 Facile Cleavage of Organochalcogen Hybrid (NEEN, NEN, EN, where E = Se or
 Te) Ligand C&#x2212;E and E&#x2212;E Bonds by Pd(II)
;
_journal_issue 8
_journal_name_full Organometallics
_journal_page_first 2363
_journal_paper_doi 10.1021/om801015e
_journal_volume 28
_journal_year 2009
_chemical_formula_sum 'C10 H14 Br N Se'
_chemical_formula_weight 307.09
_chemical_name_systematic
; 
? 
;
_space_group_IT_number 19
_symmetry_cell_setting orthorhombic
_symmetry_space_group_name_Hall 'P 2ac 2ab'
_symmetry_space_group_name_H-M 'P 21 21 21'
_atom_sites_solution_hydrogens geom
_atom_sites_solution_primary direct
_atom_sites_solution_secondary difmap
_audit_creation_method SHELXL-97
_cell_angle_alpha 90.00
_cell_angle_beta 90.00
_cell_angle_gamma 90.00
_cell_formula_units_Z 4
_cell_length_a 10.815(2)
_cell_length_b 9.0210(18)
_cell_length_c 11.805(2)
_cell_measurement_temperature 293(2)
_cell_volume 1151.7(4)
_computing_cell_refinement 'Bruker XSCANS'
_computing_data_collection 'Bruker XSCANS'
_computing_data_reduction 'Bruker SHELXTL'
_computing_molecular_graphics 'Bruker SHELXTL'
_computing_publication_material 'Bruker SHELXTL'
_computing_structure_refinement 'SHELXL-97 (Sheldrick, 1997)'
_computing_structure_solution 'SHELXS-97 (Sheldrick, 1990)'
_diffrn_ambient_temperature 293(2)
_diffrn_measured_fraction_theta_full 0.983
_diffrn_measured_fraction_theta_max 0.983
_diffrn_measurement_device_type 'Siemens P3'
_diffrn_measurement_method '\w scans'
_diffrn_radiation_monochromator graphite
_diffrn_radiation_source 'fine-focus sealed tube'
_diffrn_radiation_type MoK\a
_diffrn_radiation_wavelength 0.71073
_diffrn_reflns_av_R_equivalents 0.0000
_diffrn_reflns_av_sigmaI/netI 0.0918
_diffrn_reflns_limit_h_max 15
_diffrn_reflns_limit_h_min 0
_diffrn_reflns_limit_k_max 12
_diffrn_reflns_limit_k_min 0
_diffrn_reflns_limit_l_max 16
_diffrn_reflns_limit_l_min 0
_diffrn_reflns_number 1890
_diffrn_reflns_theta_full 29.96
_diffrn_reflns_theta_max 29.96
_diffrn_reflns_theta_min 2.55
_exptl_absorpt_coefficient_mu 6.687
_exptl_absorpt_correction_T_max 0.4748
_exptl_absorpt_correction_T_min 0.4026
_exptl_absorpt_correction_type empirical
_exptl_crystal_colour colorless
_exptl_crystal_density_diffrn 1.771
_exptl_crystal_density_method 'not measured'
_exptl_crystal_description plate
_exptl_crystal_F_000 600
_exptl_crystal_size_max 0.41
_exptl_crystal_size_mid 0.35
_exptl_crystal_size_min 0.18
_refine_diff_density_max 0.545
_refine_diff_density_min -0.459
_refine_diff_density_rms 0.117
_refine_ls_abs_structure_details 'Flack H D (1983), Acta Cryst. A39, 876-881'
_refine_ls_abs_structure_Flack 0.05(3)
_refine_ls_extinction_method none
_refine_ls_goodness_of_fit_ref 1.016
_refine_ls_hydrogen_treatment mixed
_refine_ls_matrix_type full
_refine_ls_number_parameters 135
_refine_ls_number_reflns 1890
_refine_ls_number_restraints 0
_refine_ls_restrained_S_all 1.016
_refine_ls_R_factor_all 0.1174
_refine_ls_R_factor_gt 0.0488
_refine_ls_shift/su_max 0.001
_refine_ls_shift/su_mean 0.000
_refine_ls_structure_factor_coef Fsqd
_refine_ls_weighting_details 'calc w=1/[\s^2^(Fo^2^)+(0.0222P)^2^+0.0000P] where P=(Fo^2^+2Fc^2^)/3'
_refine_ls_weighting_scheme calc
_refine_ls_wR_factor_gt 0.0651
_refine_ls_wR_factor_ref 0.0794
_reflns_number_gt 1107
_reflns_number_total 1890
_reflns_threshold_expression >2sigma(I)
_cod_data_source_file om801015e_si_001.cif
_cod_data_source_block 21
_cod_depositor_comments
;
The following automatic conversions were performed:

'_symmetry_cell_setting' value 'Orthorhombic' changed to
'orthorhombic' according to
/home/saulius/struct/CIF-dictionaries/cif_core.dic dictionary named
'cif_core.dic' version 2.4.2 from 2011-04-26.

Automatic conversion script
Id: cif_fix_values 1715 2011-07-08 13:25:40Z adriana 
;
_cod_original_sg_symbol_H-M P2(1)2(1)2(1)
_cod_database_code 4068659

loop_
_symmetry_equiv_pos_as_xyz
'x, y, z'
'-x+1/2, -y, z+1/2'
'-x, y+1/2, -z+1/2'
'x+1/2, -y+1/2, -z'

loop_
_atom_site_label
_atom_site_type_symbol
_atom_site_fract_x
_atom_site_fract_y
_atom_site_fract_z
_atom_site_U_iso_or_equiv
_atom_site_adp_type
_atom_site_occupancy
_atom_site_symmetry_multiplicity
_atom_site_calc_flag
_atom_site_refinement_flags
Se Se 0.29645(6) 0.89476(7) 0.25144(7) 0.03519(18) Uani 1 1 d .
Br Br 0.33104(9) 0.62311(10) 0.32102(8) 0.0590(3) Uani 1 1 d .
N N 0.2550(5) 1.1132(7) 0.1939(5) 0.0377(14) Uani 1 1 d .
C1 C 0.1635(7) 0.8454(8) 0.1524(5) 0.0328(17) Uani 1 1 d .
C2 C 0.1411(7) 0.7087(9) 0.1051(6) 0.040(2) Uani 1 1 d .
H2A H 0.1920 0.6291 0.1234 0.06(3) Uiso 1 1 calc R
C3 C 0.0460(8) 0.6884(11) 0.0323(7) 0.060(3) Uani 1 1 d .
H3A H 0.0331 0.5957 -0.0002 0.013(16) Uiso 1 1 calc R
C4 C -0.0315(9) 0.8042(11) 0.0059(7) 0.061(3) Uani 1 1 d .
H4A H -0.0972 0.7894 -0.0436 0.022(19) Uiso 1 1 calc R
C5 C -0.0122(8) 0.9402(11) 0.0522(7) 0.054(2) Uani 1 1 d .
H5A H -0.0654 1.0178 0.0343 0.11(4) Uiso 1 1 calc R
C6 C 0.0868(7) 0.9654(9) 0.1267(7) 0.039(2) Uani 1 1 d .
C7 C 0.1162(6) 1.1078(9) 0.1832(6) 0.0400(18) Uani 1 1 d .
H7A H 0.0836 1.1004 0.2605 0.008(13) Uiso 1 1 calc R
C8 C 0.0600(9) 1.2470(10) 0.1321(9) 0.063(3) Uani 1 1 d .
H8A H 0.0950 1.3328 0.1680 0.022(19) Uiso 1 1 calc R
H8B H -0.0278 1.2462 0.1436 0.06(3) Uiso 1 1 calc R
H8C H 0.0774 1.2499 0.0524 0.06(3) Uiso 1 1 calc R
C9 C 0.3149(8) 1.1411(9) 0.0845(7) 0.056(2) Uani 1 1 d .
H9A H 0.2957 1.2397 0.0596 0.05(2) Uiso 1 1 calc R
H9B H 0.2854 1.0709 0.0297 0.09(4) Uiso 1 1 calc R
H9C H 0.4028 1.1308 0.0926 0.04(2) Uiso 1 1 calc R
C10 C 0.2997(10) 1.2147(8) 0.2793(9) 0.072(3) Uani 1 1 d .
H10A H 0.2768 1.3141 0.2592 0.07(3) Uiso 1 1 calc R
H10B H 0.3881 1.2076 0.2843 0.07(3) Uiso 1 1 calc R
H10C H 0.2638 1.1898 0.3512 0.07(3) Uiso 1 1 calc R

loop_
_atom_site_aniso_label
_atom_site_aniso_U_11
_atom_site_aniso_U_22
_atom_site_aniso_U_33
_atom_site_aniso_U_23
_atom_site_aniso_U_13
_atom_site_aniso_U_12
Se 0.0348(3) 0.0338(3) 0.0370(3) -0.0032(5) -0.0055(4) -0.0013(4)
Br 0.0658(6) 0.0382(4) 0.0729(6) 0.0094(5) -0.0149(5) 0.0053(5)
N 0.039(3) 0.031(3) 0.043(3) -0.005(4) 0.002(3) -0.002(3)
C1 0.027(4) 0.048(4) 0.023(3) -0.002(3) 0.002(3) -0.004(4)
C2 0.033(5) 0.045(5) 0.043(5) -0.012(4) 0.004(4) -0.017(4)
C3 0.043(5) 0.074(7) 0.061(6) -0.024(6) -0.004(5) -0.016(6)
C4 0.038(6) 0.105(9) 0.040(5) -0.012(6) -0.011(4) -0.006(6)
C5 0.040(6) 0.080(7) 0.043(5) -0.004(5) -0.003(5) 0.015(5)
C6 0.034(5) 0.048(5) 0.036(5) -0.002(4) 0.007(4) 0.006(4)
C7 0.037(4) 0.045(4) 0.038(4) -0.001(5) 0.016(4) 0.008(5)
C8 0.061(7) 0.063(7) 0.066(8) -0.002(6) 0.010(6) 0.030(6)
C9 0.051(6) 0.046(5) 0.071(6) 0.017(5) 0.020(5) 0.004(5)
C10 0.080(8) 0.036(5) 0.101(10) -0.022(5) -0.017(7) -0.008(6)

loop_
_atom_type_symbol
_atom_type_description
_atom_type_scat_dispersion_real
_atom_type_scat_dispersion_imag
_atom_type_scat_source
C C 0.0033 0.0016 'International Tables Vol C Tables 4.2.6.8 and 6.1.1.4'
H H 0.0000 0.0000 'International Tables Vol C Tables 4.2.6.8 and 6.1.1.4'
N N 0.0061 0.0033 'International Tables Vol C Tables 4.2.6.8 and 6.1.1.4'
Se Se -0.0929 2.2259 'International Tables Vol C Tables 4.2.6.8 and 6.1.1.4'
Br Br -0.2901 2.4595 'International Tables Vol C Tables 4.2.6.8 and 6.1.1.4'

loop_
_geom_angle_atom_site_label_1
_geom_angle_atom_site_label_2
_geom_angle_atom_site_label_3
_geom_angle
C1 Se N 82.0(3)
C1 Se Br 94.7(2)
N Se Br 176.06(15)
C10 N C9 111.0(7)
C10 N C7 114.3(7)
C9 N C7 111.8(6)
C10 N Se 107.0(5)
C9 N Se 110.3(5)
C7 N Se 101.9(5)
C2 C1 C6 120.2(7)
C2 C1 Se 126.2(6)
C6 C1 Se 113.6(5)
C3 C2 C1 120.8(8)
C2 C3 C4 120.3(9)
C5 C4 C3 120.1(9)
C4 C5 C6 121.0(9)
C1 C6 C5 117.6(8)
C1 C6 C7 116.5(7)
C5 C6 C7 125.9(8)
C6 C7 N 106.2(6)
C6 C7 C8 116.8(7)
N C7 C8 113.9(7)

loop_
_geom_bond_atom_site_label_1
_geom_bond_atom_site_label_2
_geom_bond_distance
Se C1 1.906(7)
Se N 2.132(6)
Se Br 2.6114(12)
N C10 1.445(9)
N C9 1.467(8)
N C7 1.507(8)
C1 C2 1.375(9)
C1 C6 1.397(9)
C2 C3 1.353(10)
C3 C4 1.375(11)
C4 C5 1.359(12)
C5 C6 1.404(10)
C6 C7 1.483(10)
C7 C8 1.520(10)

loop_
_geom_torsion_atom_site_label_1
_geom_torsion_atom_site_label_2
_geom_torsion_atom_site_label_3
_geom_torsion_atom_site_label_4
_geom_torsion
C1 Se N C10 156.6(6)
Br Se N C10 122(2)
C1 Se N C9 -82.6(5)
Br Se N C9 -117(2)
C1 Se N C7 36.2(4)
Br Se N C7 2(3)
N Se C1 C2 158.7(7)
Br Se C1 C2 -23.5(6)
N Se C1 C6 -19.6(5)
Br Se C1 C6 158.1(5)
C6 C1 C2 C3 0.8(12)
Se C1 C2 C3 -177.4(6)
C1 C2 C3 C4 -1.3(13)
C2 C3 C4 C5 0.7(15)
C3 C4 C5 C6 0.4(15)
C2 C1 C6 C5 0.2(11)
Se C1 C6 C5 178.7(6)
C2 C1 C6 C7 178.8(7)
Se C1 C6 C7 -2.7(9)
C4 C5 C6 C1 -0.8(13)
C4 C5 C6 C7 -179.2(8)
C1 C6 C7 N 34.4(9)
C5 C6 C7 N -147.2(8)
C1 C6 C7 C8 162.7(7)
C5 C6 C7 C8 -18.9(11)
C10 N C7 C6 -159.6(7)
C9 N C7 C6 73.3(8)
Se N C7 C6 -44.5(6)
C10 N C7 C8 70.4(9)
C9 N C7 C8 -56.7(9)
Se N C7 C8 -174.5(5)
